data_2229914
loop_
_publ_author_name
'Fun, Hoong-Kun'
'Loh, Wan-Sin'
Nithinchandra
'Kalluraya, Balakrishna'

_publ_section_title
;
 4-{2-[2-(4-Chlorobenzylidene)hydrazinylidene]-3,6-dihydro-2<i>H</i>-1,3,4-thiadiazin-5-yl}-3-phenylsydnone
;
_journal_coeditor_code BQ2294
_journal_issue 5
_journal_name_full 'Acta Crystallographica Section E'
_journal_page_first o1177
_journal_page_last o1178
_journal_paper_doi 10.1107/S1600536811013912
_journal_volume 67
_journal_year 2011
_chemical_formula_moiety 'C18 H13 Cl N6 O2 S'
_chemical_formula_sum 'C18 H13 Cl N6 O2 S'
_chemical_formula_weight 412.85
_chemical_name_common
;
4-{2-[2-(4-Chlorobenzylidene)hydrazinylidene]-3,6-dihydro-2<i>H</i>-
1,3,4-thiadiazin-5-yl}-3-phenylsydnone
;
_chemical_name_systematic
;
4-{2-[2-(4-Chlorobenzylidene)hydrazinylidene]-3,6-dihydro-2<i>H</i>-
1,3,4-thiadiazin-5-yl}-3-phenyl-1,2,3-oxadiazol-3-ium-5-olate
;
_space_group_IT_number 2
_symmetry_cell_setting triclinic
_symmetry_space_group_name_Hall '-P 1'
_symmetry_space_group_name_H-M 'P -1'
_atom_sites_solution_hydrogens geom
_atom_sites_solution_primary direct
_atom_sites_solution_secondary difmap
_audit_creation_method SHELXL-97
_cell_angle_alpha 96.6860(10)
_cell_angle_beta 95.2850(10)
_cell_angle_gamma 95.2290(10)
_cell_formula_units_Z 2
_cell_length_a 7.3180(3)
_cell_length_b 10.1567(5)
_cell_length_c 12.4721(6)
_cell_measurement_reflns_used 8568
_cell_measurement_temperature 100.00(10)
_cell_measurement_theta_max 34.96
_cell_measurement_theta_min 2.81
_cell_volume 911.92(7)
_computing_cell_refinement 'SAINT (Bruker, 2009)'
_computing_data_collection 'APEX2 (Bruker, 2009)'
_computing_data_reduction 'SAINT (Bruker, 2009)'
_computing_molecular_graphics 'SHELXTL (Sheldrick, 2008)'
_computing_publication_material
;
SHELXTL (Sheldrick, 2008) and PLATON (Spek, 2009)
;
_computing_structure_refinement 'SHELXTL (Sheldrick, 2008)'
_computing_structure_solution 'SHELXTL (Sheldrick, 2008)'
_diffrn_ambient_temperature 100.00(10)
_diffrn_measured_fraction_theta_full 0.984
_diffrn_measured_fraction_theta_max 0.984
_diffrn_measurement_device_type
;
Bruker SMART APEXII DUO CCD area-detector
;
_diffrn_measurement_method '\f and \w'
_diffrn_radiation_monochromator graphite
_diffrn_radiation_source 'fine-focus sealed tube'
_diffrn_radiation_type MoK\a
_diffrn_radiation_wavelength 0.71073
_diffrn_reflns_av_R_equivalents 0.0218
_diffrn_reflns_av_sigmaI/netI 0.0230
_diffrn_reflns_limit_h_max 11
_diffrn_reflns_limit_h_min -11
_diffrn_reflns_limit_k_max 15
_diffrn_reflns_limit_k_min -15
_diffrn_reflns_limit_l_max 18
_diffrn_reflns_limit_l_min -18
_diffrn_reflns_number 18115
_diffrn_reflns_theta_full 32.50
_diffrn_reflns_theta_max 32.50
_diffrn_reflns_theta_min 2.81
_diffrn_standards_number 0
_exptl_absorpt_coefficient_mu 0.353
_exptl_absorpt_correction_T_max 0.9761
_exptl_absorpt_correction_T_min 0.8418
_exptl_absorpt_correction_type multi-scan
_exptl_absorpt_process_details '(<i>SADABS</i>; Bruker, 2009)'
_exptl_crystal_colour 'light purple'
_exptl_crystal_density_diffrn 1.504
_exptl_crystal_density_method 'not measured'
_exptl_crystal_description plate
_exptl_crystal_F_000 424
_exptl_crystal_size_max 0.51
_exptl_crystal_size_mid 0.23
_exptl_crystal_size_min 0.07
_refine_diff_density_max 0.530
_refine_diff_density_min -0.268
_refine_ls_extinction_method none
_refine_ls_goodness_of_fit_ref 1.045
_refine_ls_hydrogen_treatment mixed
_refine_ls_matrix_type full
_refine_ls_number_parameters 257
_refine_ls_number_reflns 6480
_refine_ls_number_restraints 0
_refine_ls_restrained_S_all 1.045
_refine_ls_R_factor_all 0.0470
_refine_ls_R_factor_gt 0.0390
_refine_ls_shift/su_max 0.001
_refine_ls_shift/su_mean 0.001
_refine_ls_structure_factor_coef Fsqd
_refine_ls_weighting_details 'calc w=1/[\s^2^(Fo^2^)+(0.0611P)^2^+0.3032P] where P=(Fo^2^+2Fc^2^)/3'
_refine_ls_weighting_scheme calc
_refine_ls_wR_factor_gt 0.1038
_refine_ls_wR_factor_ref 0.1126
_reflns_number_gt 5506
_reflns_number_total 6480
_reflns_threshold_expression I>2\s(I)
_cod_data_source_file bq2294.cif
_cod_data_source_block I
_cod_database_code 2229914
_cod_database_fobs_code 2229914

loop_
_symmetry_equiv_pos_as_xyz
'x, y, z'
'-x, -y, -z'

loop_
_atom_site_type_symbol
_atom_site_label
_atom_site_fract_x
_atom_site_fract_y
_atom_site_fract_z
_atom_site_U_iso_or_equiv
_atom_site_adp_type
_atom_site_calc_flag
_atom_site_refinement_flags
_atom_site_occupancy
_atom_site_disorder_assembly
_atom_site_disorder_group
Cl Cl1 1.07800(5) 0.08403(3) -0.18284(3) 0.03779(9) Uani d . 1 . .
S S1 0.17791(4) 0.27870(3) 0.20939(2) 0.02534(8) Uani d . 1 . .
O O1 -0.27472(13) 0.52923(9) 0.54724(7) 0.02723(18) Uani d . 1 . .
O O2 -0.14178(14) 0.66439(9) 0.43584(8) 0.02957(19) Uani d . 1 . .
N N1 0.32516(14) 0.31817(9) 0.01686(8) 0.02134(17) Uani d . 1 . .
N N2 0.16931(14) 0.38648(10) 0.02374(7) 0.02176(17) Uani d . 1 . .
N N3 -0.07075(13) 0.42674(10) 0.12269(8) 0.02133(17) Uani d . 1 . .
N N4 -0.14591(13) 0.45733(9) 0.21809(7) 0.01985(17) Uani d . 1 . .
N N5 -0.27251(13) 0.33810(9) 0.45894(7) 0.01958(16) Uani d . 1 . .
N N6 -0.32110(15) 0.39514(10) 0.55021(8) 0.02548(19) Uani d . 1 . .
C C1 0.63437(17) 0.17276(12) -0.03615(9) 0.0237(2) Uani d . 1 . .
H H1A 0.5690 0.1433 0.0185 0.028 Uiso calc R 1 . .
C C2 0.78848(17) 0.11197(12) -0.06418(10) 0.0265(2) Uani d . 1 . .
H H2A 0.8263 0.0413 -0.0295 0.032 Uiso calc R 1 . .
C C3 0.88538(17) 0.15913(12) -0.14545(10) 0.0264(2) Uani d . 1 . .
C C4 0.83211(18) 0.26371(12) -0.19913(10) 0.0275(2) Uani d . 1 . .
H H4A 0.8994 0.2941 -0.2527 0.033 Uiso calc R 1 . .
C C5 0.67620(18) 0.32191(11) -0.17115(9) 0.0250(2) Uani d . 1 . .
H H5A 0.6374 0.3911 -0.2073 0.030 Uiso calc R 1 . .
C C6 0.57626(16) 0.27820(11) -0.08939(9) 0.02146(19) Uani d . 1 . .
C C7 0.41298(16) 0.34357(11) -0.06406(9) 0.0225(2) Uani d . 1 . .
H H7A 0.3715 0.4053 -0.1077 0.027 Uiso calc R 1 . .
C C8 0.08764(15) 0.36783(10) 0.10979(8) 0.01926(18) Uani d . 1 . .
C C9 -0.02848(18) 0.25579(12) 0.27750(11) 0.0272(2) Uani d . 1 . .
H H9A -0.1132 0.1856 0.2353 0.033 Uiso calc R 1 . .
H H9B 0.0039 0.2276 0.3479 0.033 Uiso calc R 1 . .
C C10 -0.12334(14) 0.38080(10) 0.29279(9) 0.01908(18) Uani d . 1 . .
C C11 -0.19794(15) 0.42203(10) 0.39393(9) 0.01953(18) Uani d . 1 . .
C C12 -0.19652(16) 0.55221(11) 0.45021(9) 0.0229(2) Uani d . 1 . .
C C13 -0.30832(14) 0.19503(10) 0.43535(9) 0.01922(18) Uani d . 1 . .
C C14 -0.22133(15) 0.11515(11) 0.50272(9) 0.02130(19) Uani d . 1 . .
H H14A -0.1436 0.1523 0.5641 0.026 Uiso calc R 1 . .
C C15 -0.25405(16) -0.02255(11) 0.47558(10) 0.0241(2) Uani d . 1 . .
H H15A -0.1976 -0.0784 0.5194 0.029 Uiso calc R 1 . .
C C16 -0.36970(17) -0.07694(12) 0.38406(11) 0.0257(2) Uani d . 1 . .
H H16A -0.3901 -0.1690 0.3667 0.031 Uiso calc R 1 . .
C C17 -0.45555(17) 0.00539(12) 0.31792(10) 0.0261(2) Uani d . 1 . .
H H17A -0.5334 -0.0318 0.2566 0.031 Uiso calc R 1 . .
C C18 -0.42526(15) 0.14293(12) 0.34325(10) 0.0235(2) Uani d . 1 . .
H H18A -0.4820 0.1988 0.2995 0.028 Uiso calc R 1 . .
H H1N3 -0.095(3) 0.481(2) 0.0777(16) 0.040(5) Uiso d . 1 . .

loop_
_atom_site_aniso_label
_atom_site_aniso_U_11
_atom_site_aniso_U_22
_atom_site_aniso_U_33
_atom_site_aniso_U_12
_atom_site_aniso_U_13
_atom_site_aniso_U_23
Cl1 0.02970(16) 0.03100(16) 0.0513(2) 0.00136(11) 0.01490(14) -0.00771(13)
S1 0.02671(14) 0.02899(15) 0.02507(14) 0.01210(10) 0.00651(10) 0.01304(10)
O1 0.0348(5) 0.0217(4) 0.0254(4) 0.0064(3) 0.0034(3) 0.0011(3)
O2 0.0342(5) 0.0175(4) 0.0367(5) 0.0035(3) 0.0001(4) 0.0044(3)
N1 0.0247(4) 0.0201(4) 0.0196(4) 0.0045(3) 0.0019(3) 0.0024(3)
N2 0.0257(4) 0.0222(4) 0.0183(4) 0.0059(3) 0.0016(3) 0.0039(3)
N3 0.0241(4) 0.0227(4) 0.0187(4) 0.0064(3) 0.0012(3) 0.0067(3)
N4 0.0212(4) 0.0194(4) 0.0196(4) 0.0031(3) 0.0011(3) 0.0054(3)
N5 0.0213(4) 0.0185(4) 0.0200(4) 0.0044(3) 0.0019(3) 0.0051(3)
N6 0.0314(5) 0.0235(4) 0.0228(4) 0.0057(4) 0.0055(4) 0.0042(3)
C1 0.0275(5) 0.0233(5) 0.0211(5) 0.0033(4) 0.0040(4) 0.0037(4)
C2 0.0280(5) 0.0254(5) 0.0262(5) 0.0047(4) 0.0037(4) 0.0021(4)
C3 0.0251(5) 0.0236(5) 0.0285(5) -0.0011(4) 0.0061(4) -0.0051(4)
C4 0.0320(6) 0.0228(5) 0.0259(5) -0.0057(4) 0.0093(4) -0.0023(4)
C5 0.0336(6) 0.0194(5) 0.0213(5) -0.0027(4) 0.0054(4) 0.0014(4)
C6 0.0261(5) 0.0193(4) 0.0184(4) 0.0010(4) 0.0027(4) 0.0007(3)
C7 0.0286(5) 0.0199(5) 0.0192(4) 0.0036(4) 0.0022(4) 0.0028(3)
C8 0.0220(4) 0.0168(4) 0.0187(4) 0.0023(3) -0.0007(3) 0.0032(3)
C9 0.0342(6) 0.0197(5) 0.0329(6) 0.0097(4) 0.0137(5) 0.0118(4)
C10 0.0200(4) 0.0160(4) 0.0223(4) 0.0030(3) 0.0022(3) 0.0058(3)
C11 0.0214(4) 0.0167(4) 0.0216(4) 0.0038(3) 0.0014(3) 0.0059(3)
C12 0.0240(5) 0.0197(5) 0.0251(5) 0.0053(4) -0.0007(4) 0.0040(4)
C13 0.0198(4) 0.0168(4) 0.0222(4) 0.0021(3) 0.0038(3) 0.0057(3)
C14 0.0233(5) 0.0209(5) 0.0213(5) 0.0043(4) 0.0035(4) 0.0070(3)
C15 0.0247(5) 0.0205(5) 0.0301(5) 0.0059(4) 0.0074(4) 0.0091(4)
C16 0.0247(5) 0.0189(5) 0.0347(6) 0.0008(4) 0.0099(4) 0.0039(4)
C17 0.0227(5) 0.0252(5) 0.0290(5) -0.0025(4) 0.0019(4) 0.0018(4)
C18 0.0205(5) 0.0242(5) 0.0259(5) 0.0004(4) -0.0005(4) 0.0074(4)

loop_
_atom_type_symbol
_atom_type_description
_atom_type_scat_dispersion_real
_atom_type_scat_dispersion_imag
_atom_type_scat_source
C C 0.0033 0.0016 'International Tables Vol C Tables 4.2.6.8 and 6.1.1.4'
H H 0.0000 0.0000 'International Tables Vol C Tables 4.2.6.8 and 6.1.1.4'
N N 0.0061 0.0033 'International Tables Vol C Tables 4.2.6.8 and 6.1.1.4'
O O 0.0106 0.0060 'International Tables Vol C Tables 4.2.6.8 and 6.1.1.4'
S S 0.1246 0.1234 'International Tables Vol C Tables 4.2.6.8 and 6.1.1.4'
Cl Cl 0.1484 0.1585 'International Tables Vol C Tables 4.2.6.8 and 6.1.1.4'

loop_
_geom_angle_atom_site_label_1
_geom_angle_atom_site_label_2
_geom_angle_atom_site_label_3
_geom_angle_site_symmetry_1
_geom_angle_site_symmetry_3
_geom_angle
_geom_angle_publ_flag
C8 S1 C9 . . 97.34(5) ?
N6 O1 C12 . . 111.31(8) ?
C7 N1 N2 . . 112.59(9) ?
C8 N2 N1 . . 112.52(9) ?
C8 N3 N4 . . 126.88(9) ?
C8 N3 H1N3 . . 114.7(14) ?
N4 N3 H1N3 . . 111.8(14) ?
C10 N4 N3 . . 118.20(9) ?
N6 N5 C11 . . 115.55(9) ?
N6 N5 C13 . . 117.95(9) ?
C11 N5 C13 . . 126.46(9) ?
N5 N6 O1 . . 104.02(9) ?
C2 C1 C6 . . 120.65(11) ?
C2 C1 H1A . . 119.7 ?
C6 C1 H1A . . 119.7 ?
C1 C2 C3 . . 118.54(11) ?
C1 C2 H2A . . 120.7 ?
C3 C2 H2A . . 120.7 ?
C4 C3 C2 . . 122.18(11) ?
C4 C3 Cl1 . . 118.32(10) ?
C2 C3 Cl1 . . 119.49(10) ?
C5 C4 C3 . . 118.46(11) ?
C5 C4 H4A . . 120.8 ?
C3 C4 H4A . . 120.8 ?
C4 C5 C6 . . 121.04(11) ?
C4 C5 H5A . . 119.5 ?
C6 C5 H5A . . 119.5 ?
C5 C6 C1 . . 119.11(11) ?
C5 C6 C7 . . 118.29(10) ?
C1 C6 C7 . . 122.59(10) ?
N1 C7 C6 . . 121.78(10) ?
N1 C7 H7A . . 119.1 ?
C6 C7 H7A . . 119.1 ?
N2 C8 N3 . . 117.39(9) ?
N2 C8 S1 . . 122.56(8) ?
N3 C8 S1 . . 119.98(8) ?
C10 C9 S1 . . 112.38(8) ?
C10 C9 H9A . . 109.1 ?
S1 C9 H9A . . 109.1 ?
C10 C9 H9B . . 109.1 ?
S1 C9 H9B . . 109.1 ?
H9A C9 H9B . . 107.9 ?
N4 C10 C11 . . 115.66(9) ?
N4 C10 C9 . . 123.01(10) ?
C11 C10 C9 . . 121.33(9) ?
N5 C11 C12 . . 105.58(9) ?
N5 C11 C10 . . 125.07(9) ?
C12 C11 C10 . . 129.17(10) ?
O2 C12 O1 . . 120.14(11) ?
O2 C12 C11 . . 136.24(12) ?
O1 C12 C11 . . 103.54(9) ?
C14 C13 C18 . . 122.57(10) ?
C14 C13 N5 . . 119.37(10) ?
C18 C13 N5 . . 118.04(9) ?
C13 C14 C15 . . 117.91(10) ?
C13 C14 H14A . . 121.0 ?
C15 C14 H14A . . 121.0 ?
C16 C15 C14 . . 120.63(10) ?
C16 C15 H15A . . 119.7 ?
C14 C15 H15A . . 119.7 ?
C15 C16 C17 . . 120.33(11) ?
C15 C16 H16A . . 119.8 ?
C17 C16 H16A . . 119.8 ?
C18 C17 C16 . . 120.13(11) ?
C18 C17 H17A . . 119.9 ?
C16 C17 H17A . . 119.9 ?
C13 C18 C17 . . 118.43(10) ?
C13 C18 H18A . . 120.8 ?
C17 C18 H18A . . 120.8 ?

loop_
_geom_bond_atom_site_label_1
_geom_bond_atom_site_label_2
_geom_bond_site_symmetry_2
_geom_bond_distance
_geom_bond_publ_flag
Cl1 C3 . 1.7379(13) ?
S1 C8 . 1.7374(10) ?
S1 C9 . 1.8097(12) ?
O1 N6 . 1.3788(13) ?
O1 C12 . 1.4197(15) ?
O2 C12 . 1.2117(14) ?
N1 C7 . 1.2837(15) ?
N1 N2 . 1.3921(13) ?
N2 C8 . 1.3000(14) ?
N3 C8 . 1.3659(14) ?
N3 N4 . 1.3712(13) ?
N3 H1N3 . 0.85(2) ?
N4 C10 . 1.2896(13) ?
N5 N6 . 1.3101(14) ?
N5 C11 . 1.3563(13) ?
N5 C13 . 1.4434(14) ?
C1 C2 . 1.3874(17) ?
C1 C6 . 1.4018(16) ?
C1 H1A . 0.9300 ?
C2 C3 . 1.3940(17) ?
C2 H2A . 0.9300 ?
C3 C4 . 1.3861(19) ?
C4 C5 . 1.3861(18) ?
C4 H4A . 0.9300 ?
C5 C6 . 1.3984(16) ?
C5 H5A . 0.9300 ?
C6 C7 . 1.4607(16) ?
C7 H7A . 0.9300 ?
C9 C10 . 1.5030(15) ?
C9 H9A . 0.9700 ?
C9 H9B . 0.9700 ?
C10 C11 . 1.4526(15) ?
C11 C12 . 1.4217(15) ?
C13 C14 . 1.3870(14) ?
C13 C18 . 1.3881(16) ?
C14 C15 . 1.3935(16) ?
C14 H14A . 0.9300 ?
C15 C16 . 1.3836(18) ?
C15 H15A . 0.9300 ?
C16 C17 . 1.3912(18) ?
C16 H16A . 0.9300 ?
C17 C18 . 1.3886(17) ?
C17 H17A . 0.9300 ?
C18 H18A . 0.9300 ?

loop_
_geom_hbond_atom_site_label_D
_geom_hbond_atom_site_label_H
_geom_hbond_atom_site_label_A
_geom_hbond_site_symmetry_A
_geom_hbond_distance_DH
_geom_hbond_distance_HA
_geom_hbond_distance_DA
_geom_hbond_angle_DHA
_geom_hbond_publ_flag
N3 H1N3 N2 2_565 0.84(2) 2.03(2) 2.8752(14) 178(2) yes
C9 H9A Cl1 2_655 0.97 2.78 3.4904(13) 130 yes
C18 H18A S1 1_455 0.93 2.86 3.6729(12) 147 yes
C17 H17A Cg2 2_555 0.93 2.64 3.5208(15) 158 yes

loop_
_geom_torsion_atom_site_label_1
_geom_torsion_atom_site_label_2
_geom_torsion_atom_site_label_3
_geom_torsion_atom_site_label_4
_geom_torsion_site_symmetry_1
_geom_torsion_site_symmetry_2
_geom_torsion_site_symmetry_3
_geom_torsion_site_symmetry_4
_geom_torsion
_geom_torsion_publ_flag
C7 N1 N2 C8 . . . . -175.59(10) ?
C8 N3 N4 C10 . . . . -32.21(16) ?
C11 N5 N6 O1 . . . . -0.32(13) ?
C13 N5 N6 O1 . . . . -178.24(9) ?
C12 O1 N6 N5 . . . . 0.28(12) ?
C6 C1 C2 C3 . . . . 0.77(18) ?
C1 C2 C3 C4 . . . . -0.37(19) ?
C1 C2 C3 Cl1 . . . . -179.55(9) ?
C2 C3 C4 C5 . . . . -0.58(18) ?
Cl1 C3 C4 C5 . . . . 178.61(9) ?
C3 C4 C5 C6 . . . . 1.14(18) ?
C4 C5 C6 C1 . . . . -0.75(17) ?
C4 C5 C6 C7 . . . . -179.85(11) ?
C2 C1 C6 C5 . . . . -0.23(17) ?
C2 C1 C6 C7 . . . . 178.83(11) ?
N2 N1 C7 C6 . . . . -177.30(10) ?
C5 C6 C7 N1 . . . . -172.94(11) ?
C1 C6 C7 N1 . . . . 8.00(18) ?
N1 N2 C8 N3 . . . . -177.81(9) ?
N1 N2 C8 S1 . . . . 5.18(14) ?
N4 N3 C8 N2 . . . . -157.47(11) ?
N4 N3 C8 S1 . . . . 19.62(15) ?
C9 S1 C8 N2 . . . . -165.26(10) ?
C9 S1 C8 N3 . . . . 17.80(10) ?
C8 S1 C9 C10 . . . . -43.84(10) ?
N3 N4 C10 C11 . . . . 177.00(9) ?
N3 N4 C10 C9 . . . . -3.70(16) ?
S1 C9 C10 N4 . . . . 43.07(15) ?
S1 C9 C10 C11 . . . . -137.68(9) ?
N6 N5 C11 C12 . . . . 0.24(13) ?
C13 N5 C11 C12 . . . . 177.95(10) ?
N6 N5 C11 C10 . . . . 175.72(10) ?
C13 N5 C11 C10 . . . . -6.57(17) ?
N4 C10 C11 N5 . . . . 145.80(11) ?
C9 C10 C11 N5 . . . . -33.52(17) ?
N4 C10 C11 C12 . . . . -39.82(16) ?
C9 C10 C11 C12 . . . . 140.87(12) ?
N6 O1 C12 O2 . . . . -177.42(10) ?
N6 O1 C12 C11 . . . . -0.15(12) ?
N5 C11 C12 O2 . . . . 176.55(13) ?
C10 C11 C12 O2 . . . . 1.3(2) ?
N5 C11 C12 O1 . . . . -0.04(11) ?
C10 C11 C12 O1 . . . . -175.28(10) ?
N6 N5 C13 C14 . . . . -63.26(14) ?
C11 N5 C13 C14 . . . . 119.08(12) ?
N6 N5 C13 C18 . . . . 118.73(11) ?
C11 N5 C13 C18 . . . . -58.93(15) ?
C18 C13 C14 C15 . . . . 0.06(16) ?
N5 C13 C14 C15 . . . . -177.86(10) ?
C13 C14 C15 C16 . . . . 0.09(16) ?
C14 C15 C16 C17 . . . . -0.21(17) ?
C15 C16 C17 C18 . . . . 0.17(18) ?
C14 C13 C18 C17 . . . . -0.10(17) ?
N5 C13 C18 C17 . . . . 177.85(10) ?
C16 C17 C18 C13 . . . . -0.01(17) ?
